data_1556661
loop_
_publ_author_name
'Tuchler, M.'
'Rambock, M.'
'Glanzer, S.'
'Zangger, K.'
'Belaj, F.'
'Mosch-Zanetti, N.C.'

_publ_section_title
;
 Mono- and Hexanuclear Zinc Halide Complexes with Soft Thiopyridazine
 Based Scorpionate Ligands
;
_journal_name_full Inorganics
_journal_page_first 24
_journal_paper_doi 10.3390/inorganics7020024
_journal_volume 7
_journal_year 2019
_chemical_compound_source 'synthetical product'
_chemical_formula_moiety 'C144 H204 B6 I6 N36 S18 Zn6'
_chemical_formula_sum 'C144 H204 B6 I6 N36 S18 Zn6'
_chemical_formula_weight 4234.98
_chemical_name_common
; hexakis[hydrido-2,2',2''-boranetriyltris(6-tert-butylpyrida-
zine-3(2H)-thione)-zinc iodide] n-hexane solvate (1:18)
;
_chemical_name_systematic
; hexakis[hydrido-2,2',2''-boranetriyltris(6-tert-butylpyrida-
zine-3(2H)-thione)-zinc iodide] n-hexane solvate (1:18)
;
_space_group_crystal_system monoclinic
_space_group_IT_number 15
_space_group_name_Hall '-C 2yc'
_space_group_name_H-M_alt 'C 1 2/c 1'
_atom_sites_solution_hydrogens mixed
_atom_sites_solution_primary direct
_atom_sites_solution_secondary difmap
_cell_angle_alpha 90
_cell_angle_beta 102.323(2)
_cell_angle_gamma 90
_cell_formula_units_Z 4
_cell_length_a 29.161(3)
_cell_length_b 30.102(3)
_cell_length_c 31.045(3)
_cell_measurement_reflns_used 9343
_cell_measurement_temperature 100(2)
_cell_measurement_theta_max 26.95
_cell_measurement_theta_min 2.45
_cell_volume 26624(5)
_computing_cell_refinement 'Bruker SAINT'
_computing_data_collection 'Bruker APEX2'
_computing_data_reduction 'Bruker SAINT'
_computing_molecular_graphics 'modified ORTEP (Johnson, 1965)'
_computing_publication_material 'SHELXL-2014/6 (Sheldrick, 2014)'
_computing_structure_refinement 'SHELXL-2014/6 (Sheldrick, 2014)'
_computing_structure_solution 'SHELXS-97 (Sheldrick, 2008)'
_diffrn_ambient_temperature 100(2)
_diffrn_measured_fraction_theta_full 0.999
_diffrn_measured_fraction_theta_max 0.999
_diffrn_measurement_device_type 'Bruker APEX-II CCD'
_diffrn_measurement_method '\f and \w scans'
_diffrn_radiation_monochromator 'multilayer monochromator'
_diffrn_radiation_source 'Incoatec microfocus sealed tube'
_diffrn_radiation_type MoK\a
_diffrn_radiation_wavelength 0.71073
_diffrn_reflns_av_R_equivalents 0.0405
_diffrn_reflns_av_unetI/netI 0.0389
_diffrn_reflns_Laue_measured_fraction_full 0.999
_diffrn_reflns_Laue_measured_fraction_max 0.999
_diffrn_reflns_limit_h_max 35
_diffrn_reflns_limit_h_min -35
_diffrn_reflns_limit_k_max 37
_diffrn_reflns_limit_k_min -37
_diffrn_reflns_limit_l_max 38
_diffrn_reflns_limit_l_min -37
_diffrn_reflns_number 181208
_diffrn_reflns_point_group_measured_fraction_full 0.999
_diffrn_reflns_point_group_measured_fraction_max 0.999
_diffrn_reflns_theta_full 26.00
_diffrn_reflns_theta_max 26.00
_diffrn_reflns_theta_min 1.98
_exptl_absorpt_coefficient_mu 1.407
_exptl_absorpt_correction_T_max 1.000
_exptl_absorpt_correction_T_min 0.735
_exptl_absorpt_correction_type multi-scan
_exptl_absorpt_process_details 'Bruker (2001). SADABS. Bruker AXS Inc., Madison, Wisconsin, USA.'
_exptl_crystal_colour yellow
_exptl_crystal_density_diffrn 1.057
_exptl_crystal_description block
_exptl_crystal_F_000 8544
_exptl_crystal_size_max 0.330
_exptl_crystal_size_mid 0.300
_exptl_crystal_size_min 0.240
_refine_diff_density_max 1.120
_refine_diff_density_min -1.416
_refine_diff_density_rms 0.070
_refine_ls_extinction_method none
_refine_ls_goodness_of_fit_ref 1.134
_refine_ls_hydrogen_treatment mixed
_refine_ls_matrix_type full
_refine_ls_number_parameters 1018
_refine_ls_number_reflns 26154
_refine_ls_number_restraints 15
_refine_ls_restrained_S_all 1.134
_refine_ls_R_factor_all 0.0537
_refine_ls_R_factor_gt 0.0399
_refine_ls_shift/su_max 0.002
_refine_ls_shift/su_mean 0.000
_refine_ls_structure_factor_coef Fsqd
_refine_ls_weighting_details 'w=1/[\s^2^(Fo^2^)+(0.0587P)^2^+3.3440P] where P=(Fo^2^+2Fc^2^)/3'
_refine_ls_weighting_scheme calc
_refine_ls_wR_factor_gt 0.1100
_refine_ls_wR_factor_ref 0.1151
_reflns_Friedel_coverage 0.000
_reflns_number_gt 19711
_reflns_number_total 26154
_reflns_threshold_expression 'I > 2\s(I)'
_cod_data_source_file Inorganics-2019-7-24.cif
_cod_data_source_block MT119B
_cod_original_sg_symbol_H-M 'C 2/c'
_cod_database_code 1556661
_shelx_space_group_comment
;
The symmetry employed for this shelxl refinement is uniquely defined
by the following loop, which should always be used as a source of
symmetry information in preference to the above space-group names.
They are only intended as comments.
;
_shelx_estimated_absorpt_t_min 0.654
_shelx_estimated_absorpt_t_max 0.729
_shelxl_version_number 2014/6

loop_
_space_group_symop_operation_xyz
'x, y, z'
'-x, y, -z+1/2'
'x+1/2, y+1/2, z'
'-x+1/2, y+1/2, -z+1/2'
'-x, -y, -z'
'x, -y, z-1/2'
'-x+1/2, -y+1/2, -z'
'x+1/2, -y+1/2, z-1/2'

loop_
_atom_site_label
_atom_site_type_symbol
_atom_site_fract_x
_atom_site_fract_y
_atom_site_fract_z
_atom_site_U_iso_or_equiv
_atom_site_adp_type
_atom_site_occupancy
_atom_site_site_symmetry_order
_atom_site_calc_flag
_atom_site_refinement_flags_posn
_atom_site_refinement_flags_adp
_atom_site_refinement_flags_occupancy
_atom_site_disorder_assembly
_atom_site_disorder_group
I1 I 0.59733(2) 0.98695(2) 0.59785(2) 0.04576(7) Uani 1 1 d . . . . .
Zn1 Zn 0.56509(2) 0.93758(2) 0.65410(2) 0.03001(8) Uani 1 1 d . . . . .
B1 B 0.39547(11) 0.94384(11) 0.68222(10) 0.0291(7) Uani 1 1 d D . . . .
H1 H 0.4183(8) 0.9218(8) 0.7019(8) 0.026(4) Uiso 1 1 d D U . . .
S1 S 0.38369(3) 0.93340(2) 0.77642(2) 0.03223(16) Uani 1 1 d . . . . .
N11 N 0.39698(9) 1.02459(8) 0.68891(8) 0.0359(6) Uani 1 1 d . . . . .
N12 N 0.39408(8) 0.98598(8) 0.71045(7) 0.0277(5) Uani 1 1 d . . . . .
C13 C 0.39214(9) 0.98396(9) 0.75331(9) 0.0278(6) Uani 1 1 d . . . . .
C14 C 0.39711(11) 1.02446(10) 0.77775(9) 0.0352(7) Uani 1 1 d . . . . .
H14 H 0.3982 1.0244 0.8086 0.042(6) Uiso 1 1 calc R U . . .
C15 C 0.40020(11) 1.06334(11) 0.75578(10) 0.0404(7) Uani 1 1 d . . . . .
H15 H 0.4026 1.0909 0.7710 0.042(6) Uiso 1 1 calc R U . . .
C16 C 0.39980(11) 1.06210(10) 0.71042(10) 0.0376(7) Uani 1 1 d . . . . .
C10 C 0.39893(17) 1.10372(19) 0.68228(19) 0.0494(15) Uani 0.815(5) 1 d D . P A 1
C17 C 0.36454(19) 1.13769(14) 0.69457(15) 0.0576(13) Uani 0.815(5) 1 d D . P A 1
H171 H 0.3326 1.1255 0.6875 0.063 Uiso 0.815(5) 1 calc R U P A 1
H172 H 0.3734 1.1441 0.7262 0.063 Uiso 0.815(5) 1 calc R U P A 1
H173 H 0.3656 1.1651 0.6779 0.063 Uiso 0.815(5) 1 calc R U P A 1
C18 C 0.3845(3) 1.09373(18) 0.63306(16) 0.0619(15) Uani 0.815(5) 1 d D . P A 1
H181 H 0.3527 1.0812 0.6264 0.068 Uiso 0.815(5) 1 calc R U P A 1
H182 H 0.3849 1.1213 0.6163 0.068 Uiso 0.815(5) 1 calc R U P A 1
H183 H 0.4065 1.0724 0.6249 0.068 Uiso 0.815(5) 1 calc R U P A 1
C19 C 0.44818(17) 1.12329(15) 0.69357(16) 0.0576(14) Uani 0.815(5) 1 d D . P A 1
H191 H 0.4493 1.1503 0.6761 0.063 Uiso 0.815(5) 1 calc R U P A 1
H192 H 0.4563 1.1306 0.7250 0.063 Uiso 0.815(5) 1 calc R U P A 1
H193 H 0.4706 1.1015 0.6868 0.063 Uiso 0.815(5) 1 calc R U P A 1
C110 C 0.4153(8) 1.1042(9) 0.6873(10) 0.0494(15) Uani 0.185(5) 1 d D . P A 2
C117 C 0.4633(7) 1.1021(6) 0.6749(7) 0.0576(13) Uani 0.185(5) 1 d D . P A 2
H111 H 0.4880 1.1002 0.7018 0.063 Uiso 0.185(5) 1 calc R U P A 2
H112 H 0.4647 1.0759 0.6566 0.063 Uiso 0.185(5) 1 calc R U P A 2
H113 H 0.4680 1.1289 0.6585 0.063 Uiso 0.185(5) 1 calc R U P A 2
C118 C 0.4104(10) 1.1473(6) 0.7123(6) 0.0619(15) Uani 0.185(5) 1 d D . P A 2
H114 H 0.3795 1.1481 0.7199 0.068 Uiso 0.185(5) 1 calc R U P A 2
H115 H 0.4350 1.1484 0.7393 0.068 Uiso 0.185(5) 1 calc R U P A 2
H116 H 0.4136 1.1728 0.6936 0.068 Uiso 0.185(5) 1 calc R U P A 2
C119 C 0.3804(10) 1.1071(9) 0.6429(9) 0.0576(14) Uani 0.185(5) 1 d D . P A 2
H117 H 0.3484 1.1086 0.6478 0.063 Uiso 0.185(5) 1 calc R U P A 2
H118 H 0.3869 1.1338 0.6272 0.063 Uiso 0.185(5) 1 calc R U P A 2
H119 H 0.3837 1.0807 0.6252 0.063 Uiso 0.185(5) 1 calc R U P A 2
S2 S 0.49723(2) 0.96131(3) 0.67660(2) 0.03252(17) Uani 1 1 d . . . . .
N21 N 0.36878(8) 0.96485(9) 0.60413(7) 0.0352(6) Uani 1 1 d . . . . .
N22 N 0.40708(8) 0.95688(8) 0.63688(7) 0.0291(5) Uani 1 1 d . . . . .
C23 C 0.45180(10) 0.96079(9) 0.63148(9) 0.0305(6) Uani 1 1 d . . . . .
C24 C 0.45786(11) 0.96678(11) 0.58719(9) 0.0375(7) Uani 1 1 d . . . . .
H24 H 0.4884 0.9667 0.5811 0.046(7) Uiso 1 1 calc R U . . .
C25 C 0.41979(12) 0.97251(11) 0.55423(10) 0.0437(8) Uani 1 1 d . . . . .
H25 H 0.4232 0.9761 0.5247 0.046(7) Uiso 1 1 calc R U . . .
C26 C 0.37413(11) 0.97315(11) 0.56441(10) 0.0398(7) Uani 1 1 d . . . . .
C20 C 0.33061(13) 0.98482(13) 0.52931(11) 0.0522(9) Uani 1 1 d . . . . .
C27 C 0.33541(15) 1.03259(14) 0.51424(12) 0.0653(11) Uani 1 1 d . . . . .
H271 H 0.3077 1.0405 0.4917 0.072 Uiso 1 1 calc R U . . .
H272 H 0.3381 1.0527 0.5395 0.072 Uiso 1 1 calc R U . . .
H273 H 0.3636 1.0352 0.5019 0.072 Uiso 1 1 calc R U . . .
C28 C 0.32592(13) 0.95296(13) 0.49020(10) 0.0520(9) Uani 1 1 d . . . . .
H281 H 0.2979 0.9607 0.4678 0.057 Uiso 1 1 calc R U . . .
H282 H 0.3538 0.9554 0.4774 0.057 Uiso 1 1 calc R U . . .
H283 H 0.3230 0.9224 0.5003 0.057 Uiso 1 1 calc R U . . .
C29 C 0.28707(13) 0.98113(17) 0.54924(12) 0.0732(14) Uani 1 1 d . . . . .
H291 H 0.2591 0.9886 0.5268 0.080 Uiso 1 1 calc R U . . .
H292 H 0.2843 0.9507 0.5596 0.080 Uiso 1 1 calc R U . . .
H293 H 0.2900 1.0017 0.5741 0.080 Uiso 1 1 calc R U . . .
S3 S 0.38625(3) 0.85188(3) 0.64305(3) 0.0513(2) Uani 1 1 d . . . . .
N31 N 0.31057(8) 0.94850(9) 0.67799(8) 0.0364(6) Uani 1 1 d . . . . .
N32 N 0.34534(8) 0.92188(8) 0.67061(8) 0.0323(6) Uani 1 1 d . . . . .
C33 C 0.33863(11) 0.88089(11) 0.65380(11) 0.0422(8) Uani 1 1 d . . . . .
C34 C 0.29280(12) 0.86420(14) 0.64615(14) 0.0602(10) Uani 1 1 d . . . . .
H34 H 0.2865 0.8345 0.6362 0.066(8) Uiso 1 1 calc R U . . .
C35 C 0.25746(12) 0.89066(14) 0.65305(13) 0.0593(11) Uani 1 1 d . . . . .
H35 H 0.2260 0.8801 0.6466 0.066(8) Uiso 1 1 calc R U . . .
C36 C 0.26738(11) 0.93352(12) 0.66971(11) 0.0434(8) Uani 1 1 d . . . . .
C30 C 0.2291(2) 0.9647(2) 0.67598(16) 0.0502(15) Uani 0.839(4) 1 d D . P B 1
C37 C 0.24884(14) 1.00716(16) 0.69786(19) 0.0694(16) Uani 0.839(4) 1 d D . P B 1
H371 H 0.2230 1.0267 0.7015 0.076 Uiso 0.839(4) 1 calc R U P B 1
H372 H 0.2686 1.0005 0.7268 0.076 Uiso 0.839(4) 1 calc R U P B 1
H373 H 0.2677 1.0220 0.6795 0.076 Uiso 0.839(4) 1 calc R U P B 1
C38 C 0.19603(17) 0.97349(18) 0.63084(15) 0.0670(15) Uani 0.839(4) 1 d D . P B 1
H381 H 0.1710 0.9938 0.6347 0.074 Uiso 0.839(4) 1 calc R U P B 1
H382 H 0.2139 0.9869 0.6108 0.074 Uiso 0.839(4) 1 calc R U P B 1
H383 H 0.1822 0.9454 0.6184 0.074 Uiso 0.839(4) 1 calc R U P B 1
C39 C 0.19786(16) 0.94350(17) 0.70333(18) 0.0646(14) Uani 0.839(4) 1 d D . P B 1
H391 H 0.1733 0.9646 0.7069 0.071 Uiso 0.839(4) 1 calc R U P B 1
H392 H 0.1834 0.9167 0.6885 0.071 Uiso 0.839(4) 1 calc R U P B 1
H393 H 0.2167 0.9356 0.7324 0.071 Uiso 0.839(4) 1 calc R U P B 1
C130 C 0.2320(12) 0.9757(14) 0.6768(8) 0.0502(15) Uani 0.161(4) 1 d D . P B 2
C137 C 0.1844(7) 0.9522(9) 0.6647(11) 0.0694(16) Uani 0.161(4) 1 d D . P B 2
H131 H 0.1733 0.9521 0.6326 0.076 Uiso 0.161(4) 1 calc R U P B 2
H132 H 0.1877 0.9216 0.6756 0.076 Uiso 0.161(4) 1 calc R U P B 2
H133 H 0.1616 0.9679 0.6783 0.076 Uiso 0.161(4) 1 calc R U P B 2
C138 C 0.2448(9) 0.9735(10) 0.7272(7) 0.0670(15) Uani 0.161(4) 1 d D . P B 2
H134 H 0.2752 0.9879 0.7379 0.074 Uiso 0.161(4) 1 calc R U P B 2
H135 H 0.2206 0.9887 0.7393 0.074 Uiso 0.161(4) 1 calc R U P B 2
H136 H 0.2467 0.9423 0.7366 0.074 Uiso 0.161(4) 1 calc R U P B 2
C139 C 0.2297(9) 1.0089(8) 0.6386(8) 0.0646(14) Uani 0.161(4) 1 d D . P B 2
H137 H 0.2187 0.9936 0.6104 0.071 Uiso 0.161(4) 1 calc R U P B 2
H138 H 0.2079 1.0330 0.6414 0.071 Uiso 0.161(4) 1 calc R U P B 2
H139 H 0.2610 1.0213 0.6396 0.071 Uiso 0.161(4) 1 calc R U P B 2
Zn2 Zn 0.35693(2) 0.79558(2) 0.59301(2) 0.04390(10) Uani 1 1 d . . . . .
I2 I 0.28879(2) 0.82277(2) 0.53019(2) 0.06847(9) Uani 1 1 d . . . . .
B2 B 0.52975(12) 0.78208(11) 0.57577(11) 0.0321(7) Uani 1 1 d D . . . .
H2 H 0.5184(9) 0.7745(9) 0.6044(7) 0.026(4) Uiso 1 1 d D U . . .
S4 S 0.54345(3) 0.86588(3) 0.62946(3) 0.03893(18) Uani 1 1 d . . . . .
N41 N 0.60782(10) 0.78987(9) 0.55749(10) 0.0472(7) Uani 1 1 d . . . . .
N42 N 0.57759(8) 0.80770(8) 0.58035(8) 0.0349(6) Uani 1 1 d . . . . .
C43 C 0.58622(11) 0.84507(10) 0.60439(11) 0.0387(7) Uani 1 1 d . . . . .
C44 C 0.63087(13) 0.86529(13) 0.60724(15) 0.0614(11) Uani 1 1 d . . . . .
H44 H 0.6390 0.8913 0.6246 0.070(8) Uiso 1 1 calc R U . . .
C45 C 0.66138(14) 0.84761(13) 0.58545(17) 0.0717(13) Uani 1 1 d . . . . .
H45 H 0.6913 0.8608 0.5871 0.070(8) Uiso 1 1 calc R U . . .
C46 C 0.64831(14) 0.80891(12) 0.56000(16) 0.0643(12) Uani 1 1 d . . . . .
C40 C 0.68059(14) 0.78829(13) 0.53215(16) 0.0675(12) Uani 1 1 d . . . . .
C47 C 0.72735(14) 0.77884(15) 0.56194(17) 0.0787(14) Uani 1 1 d . . . . .
H471 H 0.7404 0.8064 0.5764 0.087 Uiso 1 1 calc R U . . .
H472 H 0.7233 0.7571 0.5843 0.087 Uiso 1 1 calc R U . . .
H473 H 0.7489 0.7669 0.5445 0.087 Uiso 1 1 calc R U . . .
C48 C 0.66009(18) 0.74615(16) 0.50960(19) 0.0974(18) Uani 1 1 d . . . . .
H481 H 0.6296 0.7527 0.4903 0.107 Uiso 1 1 calc R U . . .
H482 H 0.6814 0.7341 0.4920 0.107 Uiso 1 1 calc R U . . .
H483 H 0.6559 0.7243 0.5319 0.107 Uiso 1 1 calc R U . . .
C49 C 0.68921(17) 0.82172(14) 0.49753(16) 0.0791(14) Uani 1 1 d . . . . .
H491 H 0.6594 0.8287 0.4774 0.087 Uiso 1 1 calc R U . . .
H492 H 0.7028 0.8489 0.5122 0.087 Uiso 1 1 calc R U . . .
H493 H 0.7109 0.8089 0.4808 0.087 Uiso 1 1 calc R U . . .
S5 S 0.42550(3) 0.76828(3) 0.57429(3) 0.0449(2) Uani 1 1 d . . . . .
N51 N 0.51098(10) 0.83737(9) 0.51713(9) 0.0438(7) Uani 1 1 d . . . . .
N52 N 0.49199(9) 0.81024(9) 0.54416(8) 0.0394(6) Uani 1 1 d . . . . .
C53 C 0.44626(12) 0.80892(11) 0.54416(11) 0.0432(8) Uani 1 1 d . . . . .
C54 C 0.41731(13) 0.83893(13) 0.51673(14) 0.0593(10) Uani 1 1 d . . . . .
H54 H 0.3848 0.8398 0.5168 0.054(7) Uiso 1 1 calc R U . . .
C55 C 0.43463(15) 0.86680(14) 0.49005(14) 0.0642(11) Uani 1 1 d . . . . .
H55 H 0.4149 0.8877 0.4720 0.054(7) Uiso 1 1 calc R U . . .
C56 C 0.48345(14) 0.86387(12) 0.48990(12) 0.0526(9) Uani 1 1 d . . . . .
C50 C 0.50642(16) 0.89340(14) 0.46126(12) 0.0644(11) Uani 1 1 d . . . . .
C57 C 0.55706(18) 0.88052(18) 0.46535(16) 0.0921(16) Uani 1 1 d . . . . .
H571 H 0.5588 0.8500 0.4549 0.101 Uiso 1 1 calc R U . . .
H572 H 0.5718 0.9007 0.4475 0.101 Uiso 1 1 calc R U . . .
H573 H 0.5735 0.8826 0.4963 0.101 Uiso 1 1 calc R U . . .
C58 C 0.50474(16) 0.94023(13) 0.47742(13) 0.0658(11) Uani 1 1 d . . . . .
H581 H 0.4720 0.9492 0.4750 0.072 Uiso 1 1 calc R U . . .
H582 H 0.5214 0.9420 0.5083 0.072 Uiso 1 1 calc R U . . .
H583 H 0.5197 0.9601 0.4595 0.072 Uiso 1 1 calc R U . . .
C59 C 0.4797(2) 0.89079(19) 0.41302(14) 0.1046(19) Uani 1 1 d . . . . .
H591 H 0.4807 0.8603 0.4023 0.115 Uiso 1 1 calc R U . . .
H592 H 0.4470 0.8997 0.4110 0.115 Uiso 1 1 calc R U . . .
H593 H 0.4944 0.9108 0.3950 0.115 Uiso 1 1 calc R U . . .
S6 S 0.58907(3) 0.70858(3) 0.62730(3) 0.04234(19) Uani 1 1 d . . . . .
N61 N 0.51108(11) 0.73453(11) 0.50978(9) 0.0558(8) Uani 1 1 d . . . . .
N62 N 0.53400(9) 0.73626(8) 0.55289(8) 0.0371(6) Uani 1 1 d . . . . .
C63 C 0.55682(12) 0.70143(10) 0.57458(11) 0.0416(8) Uani 1 1 d . . . . .
C64 C 0.55437(16) 0.66056(12) 0.55155(14) 0.0640(11) Uani 1 1 d . . . . .
H64 H 0.5694 0.6349 0.5658 0.066(8) Uiso 1 1 calc R U . . .
C65 C 0.53086(18) 0.65829(14) 0.50979(15) 0.0769(13) Uani 1 1 d . . . . .
H65 H 0.5282 0.6308 0.4945 0.066(8) Uiso 1 1 calc R U . . .
C66 C 0.50983(14) 0.69703(12) 0.48821(11) 0.0533(9) Uani 1 1 d . . . . .
C60 C 0.48471(16) 0.69694(14) 0.44143(12) 0.0636(11) Uani 1 1 d . . . . .
C67 C 0.44068(17) 0.66993(16) 0.43751(15) 0.0842(15) Uani 1 1 d . . . . .
H671 H 0.4236 0.6695 0.4067 0.093 Uiso 1 1 calc R U . . .
H672 H 0.4489 0.6395 0.4474 0.093 Uiso 1 1 calc R U . . .
H673 H 0.4208 0.6832 0.4559 0.093 Uiso 1 1 calc R U . . .
C68 C 0.47332(19) 0.74491(14) 0.42356(12) 0.0812(15) Uani 1 1 d . . . . .
H681 H 0.4567 0.7435 0.3926 0.089 Uiso 1 1 calc R U . . .
H682 H 0.4534 0.7598 0.4409 0.089 Uiso 1 1 calc R U . . .
H683 H 0.5026 0.7616 0.4259 0.089 Uiso 1 1 calc R U . . .
C69 C 0.51602(18) 0.67631(15) 0.41263(13) 0.0766(13) Uani 1 1 d . . . . .
H691 H 0.4992 0.6764 0.3817 0.084 Uiso 1 1 calc R U . . .
H692 H 0.5449 0.6937 0.4156 0.084 Uiso 1 1 calc R U . . .
H693 H 0.5239 0.6457 0.4222 0.084 Uiso 1 1 calc R U . . .
Zn3 Zn 0.56897(2) 0.64479(2) 0.66243(2) 0.04641(11) Uani 1 1 d . . . . .
I3 I 0.61036(2) 0.57274(2) 0.64534(2) 0.08342(12) Uani 1 1 d . . . . .
B3 B 0.38981(13) 0.64929(14) 0.66507(14) 0.0444(9) Uani 1 1 d D . . . .
H3 H 0.4099(8) 0.6775(7) 0.6747(8) 0.026(4) Uiso 1 1 d D U . . .
S7 S 0.33704(3) 0.73447(3) 0.63251(3) 0.0450(2) Uani 1 1 d . . . . .
N71 N 0.37025(9) 0.61713(9) 0.59136(10) 0.0453(7) Uani 1 1 d . . . . .
N72 N 0.36586(8) 0.65376(9) 0.61558(9) 0.0391(6) Uani 1 1 d . . . . .
C73 C 0.34438(11) 0.69090(11) 0.59806(11) 0.0413(8) Uani 1 1 d . . . . .
C74 C 0.32786(12) 0.69265(13) 0.55195(12) 0.0530(9) Uani 1 1 d . . . . .
H74 H 0.3131 0.7187 0.5383 0.061(8) Uiso 1 1 calc R U . . .
C75 C 0.33340(12) 0.65673(13) 0.52752(13) 0.0562(10) Uani 1 1 d . . . . .
H75 H 0.3227 0.6575 0.4964 0.061(8) Uiso 1 1 calc R U . . .
C76 C 0.35481(11) 0.61851(12) 0.54802(13) 0.0501(9) Uani 1 1 d . . . . .
C70 C 0.36094(15) 0.57483(13) 0.52522(13) 0.0621(11) Uani 1 1 d . . . . .
C77 C 0.34165(17) 0.57698(15) 0.47753(14) 0.0768(13) Uani 1 1 d . . . . .
H771 H 0.3092 0.5878 0.4722 0.084 Uiso 1 1 calc R U . . .
H772 H 0.3606 0.5973 0.4639 0.084 Uiso 1 1 calc R U . . .
H773 H 0.3422 0.5473 0.4647 0.084 Uiso 1 1 calc R U . . .
C78 C 0.40912(15) 0.55927(16) 0.53831(15) 0.0818(15) Uani 1 1 d . . . . .
H781 H 0.4186 0.5590 0.5705 0.090 Uiso 1 1 calc R U . . .
H782 H 0.4114 0.5291 0.5270 0.090 Uiso 1 1 calc R U . . .
H783 H 0.4298 0.5791 0.5262 0.090 Uiso 1 1 calc R U . . .
C79 C 0.33187(19) 0.53801(13) 0.54677(14) 0.0818(14) Uani 1 1 d . . . . .
H791 H 0.2984 0.5455 0.5398 0.090 Uiso 1 1 calc R U . . .
H792 H 0.3364 0.5086 0.5347 0.090 Uiso 1 1 calc R U . . .
H793 H 0.3433 0.5376 0.5788 0.090 Uiso 1 1 calc R U . . .
S8 S 0.48653(3) 0.64831(3) 0.64161(3) 0.0465(2) Uani 1 1 d . . . . .
N81 N 0.39706(10) 0.57028(10) 0.68354(10) 0.0483(7) Uani 1 1 d . . . . .
N82 N 0.42010(9) 0.60595(9) 0.67212(9) 0.0402(6) Uani 1 1 d . . . . .
C83 C 0.46447(11) 0.60412(11) 0.66552(12) 0.0444(8) Uani 1 1 d . . . . .
C84 C 0.48973(13) 0.56361(12) 0.67723(13) 0.0560(10) Uani 1 1 d . . . . .
H84 H 0.5218 0.5612 0.6757 0.071(9) Uiso 1 1 calc R U . . .
C85 C 0.46693(14) 0.52916(12) 0.69043(14) 0.0564(10) Uani 1 1 d . . . . .
H85 H 0.4831 0.5020 0.6986 0.071(9) Uiso 1 1 calc R U . . .
C86 C 0.41954(14) 0.53287(12) 0.69219(13) 0.0537(9) Uani 1 1 d . . . . .
C80 C 0.39138(16) 0.49318(13) 0.70390(16) 0.0696(12) Uani 1 1 d . . . . .
C87 C 0.41398(17) 0.47525(15) 0.74854(17) 0.0843(15) Uani 1 1 d . . . . .
H871 H 0.4137 0.4982 0.7709 0.093 Uiso 1 1 calc R U . . .
H872 H 0.3965 0.4492 0.7551 0.093 Uiso 1 1 calc R U . . .
H873 H 0.4464 0.4667 0.7487 0.093 Uiso 1 1 calc R U . . .
C88 C 0.34175(16) 0.50784(17) 0.7049(2) 0.0914(16) Uani 1 1 d . . . . .
H881 H 0.3266 0.5196 0.6759 0.101 Uiso 1 1 calc R U . . .
H882 H 0.3238 0.4824 0.7120 0.101 Uiso 1 1 calc R U . . .
H883 H 0.3429 0.5310 0.7273 0.101 Uiso 1 1 calc R U . . .
C89 C 0.3917(2) 0.45800(16) 0.6693(2) 0.108(2) Uani 1 1 d . . . . .
H891 H 0.3769 0.4698 0.6402 0.118 Uiso 1 1 calc R U . . .
H892 H 0.4241 0.4494 0.6694 0.118 Uiso 1 1 calc R U . . .
H893 H 0.3741 0.4319 0.6758 0.118 Uiso 1 1 calc R U . . .
S9 S 0.42038(3) 0.65953(4) 0.76253(3) 0.0672(3) Uani 1 1 d . . . . .
N91 N 0.30813(9) 0.63256(11) 0.67033(10) 0.0558(8) Uani 1 1 d . . . . .
N92 N 0.35189(9) 0.64397(10) 0.69352(10) 0.0471(7) Uani 1 1 d . . . . .
C93 C 0.36257(12) 0.64845(14) 0.73724(13) 0.0592(10) Uani 1 1 d . . . . .
C94 C 0.32603(13) 0.64437(17) 0.75964(15) 0.0752(13) Uani 1 1 d . . . . .
H94 H 0.3318 0.6492 0.7906 0.074(9) Uiso 1 1 calc R U . . .
C95 C 0.28246(14) 0.63352(18) 0.73740(15) 0.0818(15) Uani 1 1 d . . . . .
H95 H 0.2576 0.6300 0.7526 0.074(9) Uiso 1 1 calc R U . . .
C96 C 0.27441(12) 0.62753(15) 0.69155(14) 0.0630(11) Uani 1 1 d . . . . .
C90 C 0.22741(12) 0.61146(16) 0.66509(13) 0.0659(12) Uani 1 1 d . . . . .
C97 C 0.18928(13) 0.64082(19) 0.67640(15) 0.0884(17) Uani 1 1 d . . . . .
H971 H 0.1917 0.6407 0.7084 0.097 Uiso 1 1 calc R U . . .
H972 H 0.1931 0.6712 0.6665 0.097 Uiso 1 1 calc R U . . .
H973 H 0.1584 0.6295 0.6616 0.097 Uiso 1 1 calc R U . . .
C98 C 0.21531(16) 0.56875(17) 0.68501(15) 0.0866(16) Uani 1 1 d . . . . .
H981 H 0.2168 0.5731 0.7166 0.095 Uiso 1 1 calc R U . . .
H982 H 0.1835 0.5596 0.6705 0.095 Uiso 1 1 calc R U . . .
H983 H 0.2377 0.5457 0.6810 0.095 Uiso 1 1 calc R U . . .
C99 C 0.22650(14) 0.60962(19) 0.61684(14) 0.0832(15) Uani 1 1 d . . . . .
H991 H 0.2348 0.6388 0.6068 0.092 Uiso 1 1 calc R U . . .
H992 H 0.2492 0.5874 0.6113 0.092 Uiso 1 1 calc R U . . .
H993 H 0.1950 0.6014 0.6008 0.092 Uiso 1 1 calc R U . . .

loop_
_atom_site_aniso_label
_atom_site_aniso_U_11
_atom_site_aniso_U_22
_atom_site_aniso_U_33
_atom_site_aniso_U_23
_atom_site_aniso_U_13
_atom_site_aniso_U_12
I1 0.04800(13) 0.06268(15) 0.02964(11) 0.00829(10) 0.01511(9) -0.00408(11)
Zn1 0.03080(18) 0.03559(19) 0.02557(16) -0.00369(14) 0.01035(14) 0.00055(14)
B1 0.0284(17) 0.0349(18) 0.0242(16) 0.0006(13) 0.0063(13) 0.0080(14)
S1 0.0342(4) 0.0357(4) 0.0274(4) -0.0010(3) 0.0080(3) -0.0007(3)
N11 0.0446(15) 0.0331(14) 0.0330(13) 0.0053(11) 0.0150(12) 0.0062(12)
N12 0.0275(12) 0.0348(13) 0.0223(11) 0.0029(10) 0.0085(10) 0.0062(10)
C13 0.0254(14) 0.0299(15) 0.0282(14) -0.0012(12) 0.0056(12) 0.0058(12)
C14 0.0405(18) 0.0393(17) 0.0257(15) -0.0076(13) 0.0066(13) 0.0014(14)
C15 0.0473(19) 0.0348(17) 0.0431(18) -0.0072(14) 0.0189(15) 0.0012(15)
C16 0.0479(19) 0.0314(16) 0.0375(17) -0.0025(13) 0.0180(15) 0.0047(14)
C10 0.085(4) 0.0285(18) 0.043(3) 0.0028(16) 0.032(3) -0.001(3)
C17 0.097(4) 0.033(2) 0.047(2) 0.0027(19) 0.024(3) 0.017(2)
C18 0.115(5) 0.038(3) 0.040(3) 0.011(2) 0.033(3) 0.002(3)
C19 0.077(3) 0.039(3) 0.065(3) 0.004(2) 0.034(3) -0.021(2)
C110 0.085(4) 0.0285(18) 0.043(3) 0.0028(16) 0.032(3) -0.001(3)
C117 0.097(4) 0.033(2) 0.047(2) 0.0027(19) 0.024(3) 0.017(2)
C118 0.115(5) 0.038(3) 0.040(3) 0.011(2) 0.033(3) 0.002(3)
C119 0.077(3) 0.039(3) 0.065(3) 0.004(2) 0.034(3) -0.021(2)
S2 0.0267(4) 0.0457(4) 0.0261(3) -0.0075(3) 0.0076(3) 0.0012(3)
N21 0.0297(13) 0.0486(16) 0.0261(13) -0.0023(11) 0.0032(10) 0.0106(12)
N22 0.0276(13) 0.0377(14) 0.0219(11) -0.0043(10) 0.0051(10) 0.0025(11)
C23 0.0319(16) 0.0318(15) 0.0290(15) -0.0030(12) 0.0088(12) 0.0037(13)
C24 0.0364(17) 0.0500(19) 0.0279(15) 0.0027(14) 0.0112(13) 0.0039(15)
C25 0.052(2) 0.054(2) 0.0264(16) 0.0001(14) 0.0111(15) 0.0029(17)
C26 0.0428(19) 0.0439(18) 0.0304(16) -0.0034(14) 0.0028(14) 0.0040(15)
C20 0.052(2) 0.073(3) 0.0289(17) 0.0011(16) 0.0034(15) 0.0117(19)
C27 0.069(3) 0.074(3) 0.046(2) -0.001(2) -0.0044(19) 0.021(2)
C28 0.045(2) 0.076(3) 0.0302(17) -0.0024(17) -0.0008(15) 0.0012(19)
C29 0.046(2) 0.132(4) 0.037(2) 0.012(2) -0.0020(17) 0.030(2)
S3 0.0297(4) 0.0417(5) 0.0806(6) -0.0210(5) 0.0080(4) 0.0038(4)
N31 0.0278(13) 0.0487(16) 0.0326(13) -0.0057(12) 0.0062(11) 0.0127(12)
N32 0.0252(13) 0.0410(15) 0.0306(13) -0.0017(11) 0.0056(10) 0.0085(11)
C33 0.0331(17) 0.0438(19) 0.0493(19) -0.0078(15) 0.0078(15) 0.0039(15)
C34 0.037(2) 0.059(2) 0.085(3) -0.020(2) 0.0152(19) -0.0031(18)
C35 0.0249(17) 0.072(3) 0.083(3) -0.026(2) 0.0144(18) -0.0060(17)
C36 0.0253(16) 0.063(2) 0.0412(18) -0.0115(16) 0.0054(14) 0.0042(15)
C30 0.0260(19) 0.071(5) 0.056(2) -0.027(2) 0.0138(16) 0.006(2)
C37 0.034(2) 0.068(3) 0.098(4) -0.046(3) -0.004(2) 0.023(2)
C38 0.055(3) 0.087(4) 0.057(3) -0.016(3) 0.007(2) 0.040(3)
C39 0.046(3) 0.083(3) 0.077(3) -0.014(3) 0.040(3) 0.011(2)
C130 0.0260(19) 0.071(5) 0.056(2) -0.027(2) 0.0138(16) 0.006(2)
C137 0.034(2) 0.068(3) 0.098(4) -0.046(3) -0.004(2) 0.023(2)
C138 0.055(3) 0.087(4) 0.057(3) -0.016(3) 0.007(2) 0.040(3)
C139 0.046(3) 0.083(3) 0.077(3) -0.014(3) 0.040(3) 0.011(2)
Zn2 0.02747(19) 0.0406(2) 0.0613(2) -0.01097(18) 0.00429(17) 0.00310(16)
I2 0.03487(13) 0.07104(19) 0.0901(2) 0.00746(15) -0.00774(13) 0.00613(12)
B2 0.0307(18) 0.0313(18) 0.0361(18) -0.0069(14) 0.0108(15) 0.0010(14)
S4 0.0329(4) 0.0385(4) 0.0491(5) -0.0142(4) 0.0169(4) -0.0004(3)
N41 0.0486(17) 0.0411(16) 0.0622(18) -0.0101(13) 0.0345(15) 0.0001(13)
N42 0.0325(14) 0.0330(13) 0.0458(15) -0.0041(11) 0.0235(12) -0.0022(11)
C43 0.0366(17) 0.0304(16) 0.0524(19) -0.0097(14) 0.0165(15) -0.0009(14)
C44 0.045(2) 0.052(2) 0.094(3) -0.023(2) 0.031(2) -0.0091(18)
C45 0.047(2) 0.051(2) 0.132(4) -0.025(2) 0.050(2) -0.0086(19)
C46 0.059(2) 0.040(2) 0.114(3) -0.016(2) 0.061(2) -0.0059(18)
C40 0.058(3) 0.052(2) 0.113(3) -0.018(2) 0.066(3) -0.0041(19)
C47 0.050(2) 0.075(3) 0.122(4) -0.039(3) 0.043(3) 0.002(2)
C48 0.092(4) 0.083(3) 0.139(5) -0.044(3) 0.074(3) -0.005(3)
C49 0.089(3) 0.064(3) 0.108(4) -0.010(2) 0.076(3) -0.010(2)
S5 0.0297(4) 0.0385(5) 0.0680(6) 0.0033(4) 0.0138(4) 0.0028(4)
N51 0.0494(17) 0.0432(16) 0.0441(15) 0.0036(13) 0.0221(13) 0.0037(14)
N52 0.0407(16) 0.0383(15) 0.0418(15) 0.0002(12) 0.0145(12) 0.0001(12)
C53 0.0415(19) 0.0355(17) 0.052(2) -0.0010(15) 0.0097(16) 0.0042(15)
C54 0.041(2) 0.056(2) 0.076(3) 0.009(2) 0.0015(19) 0.0077(18)
C55 0.067(3) 0.056(2) 0.065(3) 0.013(2) 0.002(2) 0.008(2)
C56 0.067(3) 0.046(2) 0.045(2) 0.0060(16) 0.0139(18) 0.0060(19)
C50 0.089(3) 0.067(3) 0.041(2) 0.0175(19) 0.024(2) 0.008(2)
C57 0.113(4) 0.096(4) 0.086(3) 0.035(3) 0.063(3) 0.001(3)
C58 0.084(3) 0.068(3) 0.048(2) 0.022(2) 0.018(2) -0.003(2)
C59 0.173(6) 0.102(4) 0.042(2) -0.001(2) 0.029(3) -0.004(4)
S6 0.0414(5) 0.0334(4) 0.0561(5) 0.0044(4) 0.0190(4) 0.0005(4)
N61 0.062(2) 0.064(2) 0.0399(16) -0.0165(15) 0.0085(14) -0.0044(16)
N62 0.0416(15) 0.0314(14) 0.0421(15) -0.0079(11) 0.0172(12) -0.0029(12)
C63 0.047(2) 0.0321(17) 0.053(2) -0.0054(15) 0.0279(16) -0.0006(15)
C64 0.088(3) 0.036(2) 0.075(3) -0.0159(19) 0.033(2) 0.003(2)
C65 0.116(4) 0.047(2) 0.069(3) -0.019(2) 0.022(3) 0.004(2)
C66 0.074(3) 0.048(2) 0.0380(18) -0.0173(16) 0.0112(18) -0.0067(19)
C60 0.082(3) 0.060(2) 0.045(2) -0.0211(19) 0.006(2) -0.012(2)
C67 0.089(3) 0.079(3) 0.066(3) -0.009(2) -0.026(2) -0.025(3)
C68 0.126(4) 0.069(3) 0.034(2) -0.0030(19) -0.017(2) -0.004(3)
C69 0.118(4) 0.068(3) 0.046(2) -0.021(2) 0.024(2) 0.004(3)
Zn3 0.0306(2) 0.0415(2) 0.0708(3) 0.01816(19) 0.01900(19) 0.00697(17)
I3 0.05840(18) 0.04598(15) 0.1578(3) 0.02811(18) 0.04972(19) 0.02173(13)
B3 0.033(2) 0.045(2) 0.056(2) -0.0108(19) 0.0118(18) -0.0058(17)
S7 0.0364(4) 0.0429(5) 0.0574(5) -0.0159(4) 0.0140(4) -0.0015(4)
N71 0.0303(14) 0.0427(16) 0.0617(19) -0.0191(14) 0.0073(13) -0.0029(12)
N72 0.0247(13) 0.0400(15) 0.0532(16) -0.0105(13) 0.0098(12) -0.0049(12)
C73 0.0259(16) 0.0380(18) 0.059(2) -0.0146(16) 0.0070(15) -0.0042(14)
C74 0.0331(18) 0.053(2) 0.065(2) -0.0103(19) -0.0086(17) 0.0058(16)
C75 0.0373(19) 0.070(3) 0.054(2) -0.0214(19) -0.0063(17) 0.0125(19)
C76 0.0261(17) 0.053(2) 0.067(2) -0.0275(18) 0.0001(16) 0.0019(15)
C70 0.070(3) 0.051(2) 0.059(2) -0.0283(19) 0.000(2) 0.012(2)
C77 0.088(3) 0.067(3) 0.070(3) -0.033(2) 0.006(2) 0.012(2)
C78 0.071(3) 0.091(3) 0.075(3) -0.043(3) -0.004(2) 0.038(3)
C79 0.126(4) 0.046(2) 0.066(3) -0.028(2) 0.006(3) -0.006(3)
S8 0.0297(4) 0.0407(5) 0.0719(6) 0.0160(4) 0.0172(4) 0.0026(4)
N81 0.0429(17) 0.0445(17) 0.0619(19) -0.0057(14) 0.0208(14) -0.0123(14)
N82 0.0311(14) 0.0421(15) 0.0507(16) -0.0075(12) 0.0160(12) -0.0105(12)
C83 0.0345(18) 0.0379(18) 0.063(2) 0.0004(16) 0.0150(16) -0.0047(15)
C84 0.046(2) 0.047(2) 0.081(3) 0.0113(19) 0.027(2) 0.0068(17)
C85 0.060(2) 0.0352(19) 0.083(3) 0.0099(18) 0.036(2) 0.0039(17)
C86 0.058(2) 0.043(2) 0.066(2) -0.0039(18) 0.0260(19) -0.0153(18)
C80 0.076(3) 0.050(2) 0.093(3) 0.005(2) 0.039(3) -0.021(2)
C87 0.082(3) 0.061(3) 0.117(4) 0.033(3) 0.037(3) -0.012(2)
C88 0.064(3) 0.089(4) 0.130(5) 0.032(3) 0.040(3) -0.020(3)
C89 0.128(5) 0.071(3) 0.142(5) -0.037(3) 0.071(4) -0.055(3)
S9 0.0322(5) 0.1079(9) 0.0629(6) -0.0317(6) 0.0131(4) -0.0105(5)
N91 0.0261(15) 0.071(2) 0.069(2) -0.0182(17) 0.0076(14) -0.0090(14)
N92 0.0267(14) 0.0543(18) 0.0621(19) -0.0132(15) 0.0134(13) -0.0067(13)
C93 0.0330(19) 0.080(3) 0.066(3) -0.026(2) 0.0150(18) -0.0017(19)
C94 0.040(2) 0.120(4) 0.068(3) -0.027(3) 0.017(2) 0.001(2)
C95 0.036(2) 0.141(5) 0.075(3) -0.033(3) 0.027(2) -0.014(2)
C96 0.0276(18) 0.096(3) 0.068(3) -0.019(2) 0.0168(18) -0.0112(19)
C90 0.0295(19) 0.117(4) 0.053(2) -0.011(2) 0.0140(17) -0.024(2)
C97 0.0270(19) 0.172(5) 0.066(3) -0.041(3) 0.0098(19) -0.002(3)
C98 0.068(3) 0.120(4) 0.070(3) -0.006(3) 0.011(2) -0.052(3)
C99 0.038(2) 0.137(5) 0.074(3) -0.025(3) 0.012(2) -0.030(3)

loop_
_atom_type_symbol
_atom_type_description
_atom_type_scat_dispersion_real
_atom_type_scat_dispersion_imag
_atom_type_scat_source
C C 0.0033 0.0016 'International Tables Vol C Tables 4.2.6.8 and 6.1.1.4'
H H 0.0000 0.0000 'International Tables Vol C Tables 4.2.6.8 and 6.1.1.4'
B B 0.0013 0.0007 'International Tables Vol C Tables 4.2.6.8 and 6.1.1.4'
I I -0.4742 1.8119 'International Tables Vol C Tables 4.2.6.8 and 6.1.1.4'
N N 0.0061 0.0033 'International Tables Vol C Tables 4.2.6.8 and 6.1.1.4'
S S 0.1246 0.1234 'International Tables Vol C Tables 4.2.6.8 and 6.1.1.4'
Zn Zn 0.2839 1.4301 'International Tables Vol C Tables 4.2.6.8 and 6.1.1.4'

loop_
_geom_angle_atom_site_label_1
_geom_angle_atom_site_label_2
_geom_angle_atom_site_label_3
_geom_angle
_geom_angle_site_symmetry_1
_geom_angle_site_symmetry_3
_geom_angle_publ_flag
S4 Zn1 S2 101.14(3) . . yes
S4 Zn1 S1 109.03(3) . 2_656 yes
S2 Zn1 S1 98.87(3) . 2_656 yes
S4 Zn1 I1 114.68(2) . . yes
S2 Zn1 I1 118.16(2) . . yes
S1 Zn1 I1 113.23(2) 2_656 . yes
N12 B1 N22 109.9(2) . . yes
N12 B1 N32 109.8(2) . . yes
N22 B1 N32 105.5(2) . . yes
N12 B1 H1 106.3(15) . . ?
N22 B1 H1 117.0(15) . . ?
N32 B1 H1 108.2(15) . . ?
C13 S1 Zn1 102.45(10) . 2_656 yes
C16 N11 N12 119.6(2) . . ?
C13 N12 N11 123.2(2) . . yes
C13 N12 B1 122.4(2) . . yes
N11 N12 B1 114.4(2) . . yes
N12 C13 C14 117.8(3) . . ?
N12 C13 S1 119.4(2) . . ?
C14 C13 S1 122.7(2) . . ?
C15 C14 C13 118.4(3) . . ?
C15 C14 H14 120.8 . . ?
C13 C14 H14 120.8 . . ?
C14 C15 C16 119.3(3) . . ?
C14 C15 H15 120.3 . . ?
C16 C15 H15 120.3 . . ?
N11 C16 C15 121.4(3) . . ?
N11 C16 C10 115.2(3) . . ?
C15 C16 C10 123.2(3) . . ?
N11 C16 C110 117.2(8) . . ?
C15 C16 C110 119.7(9) . . ?
C19 C10 C16 106.7(4) . . ?
C19 C10 C18 110.6(5) . . ?
C16 C10 C18 112.3(4) . . ?
C19 C10 C17 108.6(4) . . ?
C16 C10 C17 109.7(4) . . ?
C18 C10 C17 108.9(4) . . ?
C10 C17 H171 109.5 . . ?
C10 C17 H172 109.5 . . ?
H171 C17 H172 109.5 . . ?
C10 C17 H173 109.5 . . ?
H171 C17 H173 109.5 . . ?
H172 C17 H173 109.5 . . ?
C10 C18 H181 109.5 . . ?
C10 C18 H182 109.5 . . ?
H181 C18 H182 109.5 . . ?
C10 C18 H183 109.5 . . ?
H181 C18 H183 109.5 . . ?
H182 C18 H183 109.5 . . ?
C10 C19 H191 109.5 . . ?
C10 C19 H192 109.5 . . ?
H191 C19 H192 109.5 . . ?
C10 C19 H193 109.5 . . ?
H191 C19 H193 109.5 . . ?
H192 C19 H193 109.5 . . ?
C117 C110 C119 104(2) . . ?
C117 C110 C118 111(2) . . ?
C119 C110 C118 107(2) . . ?
C117 C110 C16 116.7(18) . . ?
C119 C110 C16 104.9(18) . . ?
C118 C110 C16 112.6(18) . . ?
C110 C117 H111 109.5 . . ?
C110 C117 H112 109.5 . . ?
H111 C117 H112 109.5 . . ?
C110 C117 H113 109.5 . . ?
H111 C117 H113 109.5 . . ?
H112 C117 H113 109.5 . . ?
C110 C118 H114 109.5 . . ?
C110 C118 H115 109.5 . . ?
H114 C118 H115 109.5 . . ?
C110 C118 H116 109.5 . . ?
H114 C118 H116 109.5 . . ?
H115 C118 H116 109.5 . . ?
C110 C119 H117 109.5 . . ?
C110 C119 H118 109.5 . . ?
H117 C119 H118 109.5 . . ?
C110 C119 H119 109.5 . . ?
H117 C119 H119 109.5 . . ?
H118 C119 H119 109.5 . . ?
C23 S2 Zn1 107.97(10) . . yes
C26 N21 N22 119.8(3) . . ?
C23 N22 N21 123.4(2) . . yes
C23 N22 B1 122.1(2) . . yes
N21 N22 B1 114.5(2) . . yes
N22 C23 C24 116.6(3) . . ?
N22 C23 S2 119.8(2) . . ?
C24 C23 S2 123.5(2) . . ?
C25 C24 C23 119.5(3) . . ?
C25 C24 H24 120.2 . . ?
C23 C24 H24 120.2 . . ?
C24 C25 C26 119.1(3) . . ?
C24 C25 H25 120.4 . . ?
C26 C25 H25 120.4 . . ?
N21 C26 C25 120.8(3) . . ?
N21 C26 C20 118.1(3) . . ?
C25 C26 C20 121.0(3) . . ?
C26 C20 C27 108.6(3) . . ?
C26 C20 C28 110.0(3) . . ?
C27 C20 C28 110.2(3) . . ?
C26 C20 C29 109.2(3) . . ?
C27 C20 C29 109.3(3) . . ?
C28 C20 C29 109.5(3) . . ?
C20 C27 H271 109.5 . . ?
C20 C27 H272 109.5 . . ?
H271 C27 H272 109.5 . . ?
C20 C27 H273 109.5 . . ?
H271 C27 H273 109.5 . . ?
H272 C27 H273 109.5 . . ?
C20 C28 H281 109.5 . . ?
C20 C28 H282 109.5 . . ?
H281 C28 H282 109.5 . . ?
C20 C28 H283 109.5 . . ?
H281 C28 H283 109.5 . . ?
H282 C28 H283 109.5 . . ?
C20 C29 H291 109.5 . . ?
C20 C29 H292 109.5 . . ?
H291 C29 H292 109.5 . . ?
C20 C29 H293 109.5 . . ?
H291 C29 H293 109.5 . . ?
H292 C29 H293 109.5 . . ?
C33 S3 Zn2 107.42(11) . . yes
C36 N31 N32 119.2(3) . . ?
C33 N32 N31 124.2(3) . . yes
C33 N32 B1 121.9(2) . . yes
N31 N32 B1 114.0(2) . . yes
N32 C33 C34 116.9(3) . . ?
N32 C33 S3 118.9(2) . . ?
C34 C33 S3 124.2(3) . . ?
C35 C34 C33 119.5(4) . . ?
C35 C34 H34 120.2 . . ?
C33 C34 H34 120.2 . . ?
C34 C35 C36 119.8(3) . . ?
C34 C35 H35 120.1 . . ?
C36 C35 H35 120.1 . . ?
N31 C36 C35 120.3(3) . . ?
N31 C36 C30 118.0(3) . . ?
C35 C36 C30 121.6(3) . . ?
N31 C36 C130 107.8(9) . . ?
C35 C36 C130 131.5(9) . . ?
C36 C30 C37 111.5(4) . . ?
C36 C30 C39 111.3(4) . . ?
C37 C30 C39 108.8(5) . . ?
C36 C30 C38 109.1(4) . . ?
C37 C30 C38 111.6(5) . . ?
C39 C30 C38 104.3(5) . . ?
C30 C37 H371 109.5 . . ?
C30 C37 H372 109.5 . . ?
H371 C37 H372 109.5 . . ?
C30 C37 H373 109.5 . . ?
H371 C37 H373 109.5 . . ?
H372 C37 H373 109.5 . . ?
C30 C38 H381 109.5 . . ?
C30 C38 H382 109.5 . . ?
H381 C38 H382 109.5 . . ?
C30 C38 H383 109.5 . . ?
H381 C38 H383 109.5 . . ?
H382 C38 H383 109.5 . . ?
C30 C39 H391 109.5 . . ?
C30 C39 H392 109.5 . . ?
H391 C39 H392 109.5 . . ?
C30 C39 H393 109.5 . . ?
H391 C39 H393 109.5 . . ?
H392 C39 H393 109.5 . . ?
C138 C130 C137 104(2) . . ?
C138 C130 C139 141(3) . . ?
C137 C130 C139 103(2) . . ?
C138 C130 C36 94(2) . . ?
C137 C130 C36 100(2) . . ?
C139 C130 C36 109(2) . . ?
C130 C137 H131 109.5 . . ?
C130 C137 H132 109.5 . . ?
H131 C137 H132 109.5 . . ?
C130 C137 H133 109.5 . . ?
H131 C137 H133 109.5 . . ?
H132 C137 H133 109.5 . . ?
C130 C138 H134 109.5 . . ?
C130 C138 H135 109.5 . . ?
H134 C138 H135 109.5 . . ?
C130 C138 H136 109.5 . . ?
H134 C138 H136 109.5 . . ?
H135 C138 H136 109.5 . . ?
C130 C139 H137 109.5 . . ?
C130 C139 H138 109.5 . . ?
H137 C139 H138 109.5 . . ?
C130 C139 H139 109.5 . . ?
H137 C139 H139 109.5 . . ?
H138 C139 H139 109.5 . . ?
S3 Zn2 S5 102.04(3) . . yes
S3 Zn2 S7 108.48(4) . . yes
S5 Zn2 S7 99.98(3) . . yes
S3 Zn2 I2 112.53(3) . . yes
S5 Zn2 I2 118.64(3) . . yes
S7 Zn2 I2 113.78(3) . . yes
N52 B2 N62 107.9(2) . . yes
N52 B2 N42 106.5(2) . . yes
N62 B2 N42 108.5(2) . . yes
N52 B2 H2 110.2(15) . . ?
N62 B2 H2 105.4(15) . . ?
N42 B2 H2 118.0(15) . . ?
C43 S4 Zn1 108.27(11) . . yes
C46 N41 N42 118.6(3) . . ?
C43 N42 N41 123.8(3) . . yes
C43 N42 B2 121.2(2) . . yes
N41 N42 B2 115.0(2) . . yes
N42 C43 C44 116.9(3) . . ?
N42 C43 S4 119.2(2) . . ?
C44 C43 S4 123.9(2) . . ?
C45 C44 C43 119.8(3) . . ?
C45 C44 H44 120.1 . . ?
C43 C44 H44 120.1 . . ?
C44 C45 C46 118.8(4) . . ?
C44 C45 H45 120.6 . . ?
C46 C45 H45 120.6 . . ?
N41 C46 C45 122.0(3) . . ?
N41 C46 C40 116.4(3) . . ?
C45 C46 C40 121.5(3) . . ?
C47 C40 C48 110.1(4) . . ?
C47 C40 C49 107.0(4) . . ?
C48 C40 C49 109.6(4) . . ?
C47 C40 C46 108.3(4) . . ?
C48 C40 C46 111.7(3) . . ?
C49 C40 C46 109.9(3) . . ?
C40 C47 H471 109.5 . . ?
C40 C47 H472 109.5 . . ?
H471 C47 H472 109.5 . . ?
C40 C47 H473 109.5 . . ?
H471 C47 H473 109.5 . . ?
H472 C47 H473 109.5 . . ?
C40 C48 H481 109.5 . . ?
C40 C48 H482 109.5 . . ?
H481 C48 H482 109.5 . . ?
C40 C48 H483 109.5 . . ?
H481 C48 H483 109.5 . . ?
H482 C48 H483 109.5 . . ?
C40 C49 H491 109.5 . . ?
C40 C49 H492 109.5 . . ?
H491 C49 H492 109.5 . . ?
C40 C49 H493 109.5 . . ?
H491 C49 H493 109.5 . . ?
H492 C49 H493 109.5 . . ?
C53 S5 Zn2 107.58(12) . . yes
C56 N51 N52 119.2(3) . . ?
C53 N52 N51 123.5(3) . . yes
C53 N52 B2 123.7(3) . . yes
N51 N52 B2 112.7(2) . . yes
N52 C53 C54 117.1(3) . . ?
N52 C53 S5 119.2(2) . . ?
C54 C53 S5 123.6(3) . . ?
C55 C54 C53 121.3(4) . . ?
C55 C54 H54 119.3 . . ?
C53 C54 H54 119.3 . . ?
C54 C55 C56 117.9(4) . . ?
C54 C55 H55 121.1 . . ?
C56 C55 H55 121.1 . . ?
N51 C56 C55 120.8(3) . . ?
N51 C56 C50 116.8(4) . . ?
C55 C56 C50 122.2(3) . . ?
C58 C50 C57 108.4(4) . . ?
C58 C50 C56 107.8(3) . . ?
C57 C50 C56 110.4(3) . . ?
C58 C50 C59 109.2(4) . . ?
C57 C50 C59 110.7(4) . . ?
C56 C50 C59 110.3(4) . . ?
C50 C57 H571 109.5 . . ?
C50 C57 H572 109.5 . . ?
H571 C57 H572 109.5 . . ?
C50 C57 H573 109.5 . . ?
H571 C57 H573 109.5 . . ?
H572 C57 H573 109.5 . . ?
C50 C58 H581 109.5 . . ?
C50 C58 H582 109.5 . . ?
H581 C58 H582 109.5 . . ?
C50 C58 H583 109.5 . . ?
H581 C58 H583 109.5 . . ?
H582 C58 H583 109.5 . . ?
C50 C59 H591 109.5 . . ?
C50 C59 H592 109.5 . . ?
H591 C59 H592 109.5 . . ?
C50 C59 H593 109.5 . . ?
H591 C59 H593 109.5 . . ?
H592 C59 H593 109.5 . . ?
C63 S6 Zn3 101.55(11) . . yes
C66 N61 N62 119.3(3) . . ?
C63 N62 N61 123.3(3) . . yes
C63 N62 B2 122.6(3) . . yes
N61 N62 B2 114.1(3) . . yes
N62 C63 C64 117.3(3) . . ?
N62 C63 S6 119.5(2) . . ?
C64 C63 S6 123.2(3) . . ?
C65 C64 C63 119.7(4) . . ?
C65 C64 H64 120.1 . . ?
C63 C64 H64 120.1 . . ?
C64 C65 C66 119.9(4) . . ?
C64 C65 H65 120.1 . . ?
C66 C65 H65 120.1 . . ?
N61 C66 C65 120.4(3) . . ?
N61 C66 C60 117.2(4) . . ?
C65 C66 C60 122.4(3) . . ?
C66 C60 C67 108.4(4) . . ?
C66 C60 C69 109.9(4) . . ?
C67 C60 C69 109.7(4) . . ?
C66 C60 C68 111.8(3) . . ?
C67 C60 C68 111.1(4) . . ?
C69 C60 C68 106.0(4) . . ?
C60 C67 H671 109.5 . . ?
C60 C67 H672 109.5 . . ?
H671 C67 H672 109.5 . . ?
C60 C67 H673 109.5 . . ?
H671 C67 H673 109.5 . . ?
H672 C67 H673 109.5 . . ?
C60 C68 H681 109.5 . . ?
C60 C68 H682 109.5 . . ?
H681 C68 H682 109.5 . . ?
C60 C68 H683 109.5 . . ?
H681 C68 H683 109.5 . . ?
H682 C68 H683 109.5 . . ?
C60 C69 H691 109.5 . . ?
C60 C69 H692 109.5 . . ?
H691 C69 H692 109.5 . . ?
C60 C69 H693 109.5 . . ?
H691 C69 H693 109.5 . . ?
H692 C69 H693 109.5 . . ?
S9 Zn3 S6 108.45(4) 2_656 . yes
S9 Zn3 S8 100.17(4) 2_656 . yes
S6 Zn3 S8 100.23(3) . . yes
S9 Zn3 I3 113.33(3) 2_656 . yes
S6 Zn3 I3 114.63(3) . . yes
S8 Zn3 I3 118.31(3) . . yes
N72 B3 N92 110.2(3) . . yes
N72 B3 N82 109.4(3) . . yes
N92 B3 N82 106.4(3) . . yes
N72 B3 H3 108.8(15) . . ?
N92 B3 H3 110.1(15) . . ?
N82 B3 H3 111.9(15) . . ?
C73 S7 Zn2 101.14(12) . . yes
C76 N71 N72 119.0(3) . . ?
C73 N72 N71 123.0(3) . . yes
C73 N72 B3 123.2(3) . . yes
N71 N72 B3 113.8(3) . . yes
N72 C73 C74 118.2(3) . . ?
N72 C73 S7 119.3(3) . . ?
C74 C73 S7 122.5(3) . . ?
C75 C74 C73 119.0(3) . . ?
C75 C74 H74 120.5 . . ?
C73 C74 H74 120.5 . . ?
C74 C75 C76 120.0(4) . . ?
C74 C75 H75 120.0 . . ?
C76 C75 H75 120.0 . . ?
N71 C76 C75 120.7(3) . . ?
N71 C76 C70 113.4(3) . . ?
C75 C76 C70 125.8(3) . . ?
C78 C70 C77 115.8(4) . . ?
C78 C70 C76 110.5(3) . . ?
C77 C70 C76 111.9(3) . . ?
C78 C70 C79 102.9(4) . . ?
C77 C70 C79 108.9(4) . . ?
C76 C70 C79 105.9(3) . . ?
C70 C77 H771 109.5 . . ?
C70 C77 H772 109.5 . . ?
H771 C77 H772 109.5 . . ?
C70 C77 H773 109.5 . . ?
H771 C77 H773 109.5 . . ?
H772 C77 H773 109.5 . . ?
C70 C78 H781 109.5 . . ?
C70 C78 H782 109.5 . . ?
H781 C78 H782 109.5 . . ?
C70 C78 H783 109.5 . . ?
H781 C78 H783 109.5 . . ?
H782 C78 H783 109.5 . . ?
C70 C79 H791 109.5 . . ?
C70 C79 H792 109.5 . . ?
H791 C79 H792 109.5 . . ?
C70 C79 H793 109.5 . . ?
H791 C79 H793 109.5 . . ?
H792 C79 H793 109.5 . . ?
C83 S8 Zn3 107.56(12) . . yes
C86 N81 N82 119.0(3) . . ?
C83 N82 N81 123.5(3) . . yes
C83 N82 B3 122.8(3) . . yes
N81 N82 B3 113.6(3) . . yes
N82 C83 C84 117.0(3) . . ?
N82 C83 S8 119.5(2) . . ?
C84 C83 S8 123.4(3) . . ?
C85 C84 C83 118.3(3) . . ?
C85 C84 H84 120.8 . . ?
C83 C84 H84 120.8 . . ?
C84 C85 C86 120.5(3) . . ?
C84 C85 H85 119.7 . . ?
C86 C85 H85 119.7 . . ?
N81 C86 C85 121.3(3) . . ?
N81 C86 C80 116.8(3) . . ?
C85 C86 C80 122.0(4) . . ?
C87 C80 C89 109.7(4) . . ?
C87 C80 C88 108.6(4) . . ?
C89 C80 C88 111.6(4) . . ?
C87 C80 C86 110.3(4) . . ?
C89 C80 C86 107.0(4) . . ?
C88 C80 C86 109.8(4) . . ?
C80 C87 H871 109.5 . . ?
C80 C87 H872 109.5 . . ?
H871 C87 H872 109.5 . . ?
C80 C87 H873 109.5 . . ?
H871 C87 H873 109.5 . . ?
H872 C87 H873 109.5 . . ?
C80 C88 H881 109.5 . . ?
C80 C88 H882 109.5 . . ?
H881 C88 H882 109.5 . . ?
C80 C88 H883 109.5 . . ?
H881 C88 H883 109.5 . . ?
H882 C88 H883 109.5 . . ?
C80 C89 H891 109.5 . . ?
C80 C89 H892 109.5 . . ?
H891 C89 H892 109.5 . . ?
C80 C89 H893 109.5 . . ?
H891 C89 H893 109.5 . . ?
H892 C89 H893 109.5 . . ?
C93 S9 Zn3 109.02(15) . 2_656 yes
C96 N91 N92 118.8(3) . . ?
C93 N92 N91 123.4(3) . . yes
C93 N92 B3 121.7(3) . . yes
N91 N92 B3 114.9(3) . . yes
N92 C93 C94 117.4(3) . . ?
N92 C93 S9 118.3(3) . . ?
C94 C93 S9 124.3(3) . . ?
C95 C94 C93 120.1(4) . . ?
C95 C94 H94 120.0 . . ?
C93 C94 H94 120.0 . . ?
C94 C95 C96 119.0(4) . . ?
C94 C95 H95 120.5 . . ?
C96 C95 H95 120.5 . . ?
N91 C96 C95 121.1(3) . . ?
N91 C96 C90 117.0(3) . . ?
C95 C96 C90 121.7(3) . . ?
C99 C90 C98 115.2(4) . . ?
C99 C90 C96 112.0(3) . . ?
C98 C90 C96 108.3(4) . . ?
C99 C90 C97 113.3(4) . . ?
C98 C90 C97 98.9(4) . . ?
C96 C90 C97 108.1(3) . . ?
C90 C97 H971 109.5 . . ?
C90 C97 H972 109.5 . . ?
H971 C97 H972 109.5 . . ?
C90 C97 H973 109.5 . . ?
H971 C97 H973 109.5 . . ?
H972 C97 H973 109.5 . . ?
C90 C98 H981 109.5 . . ?
C90 C98 H982 109.5 . . ?
H981 C98 H982 109.5 . . ?
C90 C98 H983 109.5 . . ?
H981 C98 H983 109.5 . . ?
H982 C98 H983 109.5 . . ?
C90 C99 H991 109.5 . . ?
C90 C99 H992 109.5 . . ?
H991 C99 H992 109.5 . . ?
C90 C99 H993 109.5 . . ?
H991 C99 H993 109.5 . . ?
H992 C99 H993 109.5 . . ?

loop_
_geom_bond_atom_site_label_1
_geom_bond_atom_site_label_2
_geom_bond_distance
_geom_bond_site_symmetry_2
_geom_bond_publ_flag
I1 Zn1 2.6158(4) . yes
Zn1 S4 2.3316(9) . yes
Zn1 S2 2.3460(8) . yes
Zn1 S1 2.3506(8) 2_656 yes
B1 N12 1.547(4) . yes
B1 N22 1.566(4) . yes
B1 N32 1.575(4) . yes
B1 H1 1.040(16) . yes
S1 C13 1.723(3) . yes
N11 C16 1.306(4) . ?
N11 N12 1.353(3) . ?
N12 C13 1.345(3) . ?
C13 C14 1.427(4) . ?
C14 C15 1.367(4) . ?
C14 H14 0.95 . ?
C15 C16 1.406(4) . ?
C15 H15 0.95 . ?
C16 C10 1.524(7) . ?
C16 C110 1.57(3) . ?
C10 C19 1.522(6) . ?
C10 C18 1.526(5) . ?
C10 C17 1.536(6) . ?
C17 H171 0.98 . ?
C17 H172 0.98 . ?
C17 H173 0.98 . ?
C18 H181 0.98 . ?
C18 H182 0.98 . ?
C18 H183 0.98 . ?
C19 H191 0.98 . ?
C19 H192 0.98 . ?
C19 H193 0.98 . ?
C110 C117 1.530(10) . ?
C110 C119 1.530(10) . ?
C110 C118 1.532(10) . ?
C117 H111 0.98 . ?
C117 H112 0.98 . ?
C117 H113 0.98 . ?
C118 H114 0.98 . ?
C118 H115 0.98 . ?
C118 H116 0.98 . ?
C119 H117 0.98 . ?
C119 H118 0.98 . ?
C119 H119 0.98 . ?
S2 C23 1.710(3) . yes
N21 C26 1.300(4) . ?
N21 N22 1.362(3) . ?
N22 C23 1.355(4) . ?
C23 C24 1.435(4) . ?
C24 C25 1.351(4) . ?
C24 H24 0.95 . ?
C25 C26 1.433(5) . ?
C25 H25 0.95 . ?
C26 C20 1.527(5) . ?
C20 C27 1.528(6) . ?
C20 C28 1.530(5) . ?
C20 C29 1.530(5) . ?
C27 H271 0.98 . ?
C27 H272 0.98 . ?
C27 H273 0.98 . ?
C28 H281 0.98 . ?
C28 H282 0.98 . ?
C28 H283 0.98 . ?
C29 H291 0.98 . ?
C29 H292 0.98 . ?
C29 H293 0.98 . ?
S3 C33 1.732(3) . yes
N31 C36 1.311(4) . ?
N31 N32 1.350(3) . ?
N32 C33 1.338(4) . ?
C33 C34 1.400(5) . ?
C34 C35 1.355(5) . ?
C34 H34 0.95 . ?
C35 C36 1.397(5) . ?
C35 H35 0.95 . ?
C36 C30 1.501(9) . ?
C36 C130 1.68(5) . ?
C30 C37 1.504(6) . ?
C30 C39 1.513(6) . ?
C30 C38 1.545(6) . ?
C37 H371 0.98 . ?
C37 H372 0.98 . ?
C37 H373 0.98 . ?
C38 H381 0.98 . ?
C38 H382 0.98 . ?
C38 H383 0.98 . ?
C39 H391 0.98 . ?
C39 H392 0.98 . ?
C39 H393 0.98 . ?
C130 C138 1.530(10) . ?
C130 C137 1.533(10) . ?
C130 C139 1.541(10) . ?
C137 H131 0.98 . ?
C137 H132 0.98 . ?
C137 H133 0.98 . ?
C138 H134 0.98 . ?
C138 H135 0.98 . ?
C138 H136 0.98 . ?
C139 H137 0.98 . ?
C139 H138 0.98 . ?
C139 H139 0.98 . ?
I2 Zn2 2.6014(5) . yes
Zn2 S3 2.3346(9) . yes
Zn2 S5 2.3466(9) . yes
Zn2 S7 2.3511(10) . yes
B2 N52 1.560(4) . yes
B2 N62 1.568(4) . yes
B2 N42 1.574(4) . yes
B2 H2 1.038(16) . yes
S4 C43 1.723(3) . yes
N41 C46 1.300(4) . ?
N41 N42 1.355(3) . ?
N42 C43 1.344(4) . ?
C43 C44 1.423(5) . ?
C44 C45 1.338(5) . ?
C44 H44 0.95 . ?
C45 C46 1.413(5) . ?
C45 H45 0.95 . ?
C46 C40 1.538(5) . ?
C40 C47 1.503(6) . ?
C40 C48 1.509(6) . ?
C40 C49 1.532(6) . ?
C47 H471 0.98 . ?
C47 H472 0.98 . ?
C47 H473 0.98 . ?
C48 H481 0.98 . ?
C48 H482 0.98 . ?
C48 H483 0.98 . ?
C49 H491 0.98 . ?
C49 H492 0.98 . ?
C49 H493 0.98 . ?
S5 C53 1.726(4) . yes
N51 C56 1.306(4) . ?
N51 N52 1.370(4) . ?
N52 C53 1.334(4) . ?
C53 C54 1.395(5) . ?
C54 C55 1.350(6) . ?
C54 H54 0.95 . ?
C55 C56 1.427(6) . ?
C55 H55 0.95 . ?
C56 C50 1.511(5) . ?
C50 C58 1.501(6) . ?
C50 C57 1.506(6) . ?
C50 C59 1.535(6) . ?
C57 H571 0.98 . ?
C57 H572 0.98 . ?
C57 H573 0.98 . ?
C58 H581 0.98 . ?
C58 H582 0.98 . ?
C58 H583 0.98 . ?
C59 H591 0.98 . ?
C59 H592 0.98 . ?
C59 H593 0.98 . ?
S6 C63 1.718(4) . yes
N61 C66 1.309(4) . ?
N61 N62 1.364(4) . ?
N62 C63 1.343(4) . ?
C63 C64 1.417(5) . ?
C64 C65 1.333(6) . ?
C64 H64 0.95 . ?
C65 C66 1.417(6) . ?
C65 H65 0.95 . ?
C66 C60 1.480(5) . ?
C60 C67 1.503(6) . ?
C60 C69 1.538(6) . ?
C60 C68 1.557(6) . ?
C67 H671 0.98 . ?
C67 H672 0.98 . ?
C67 H673 0.98 . ?
C68 H681 0.98 . ?
C68 H682 0.98 . ?
C68 H683 0.98 . ?
C69 H691 0.98 . ?
C69 H692 0.98 . ?
C69 H693 0.98 . ?
I3 Zn3 2.5916(5) . yes
Zn3 S6 2.3435(9) . yes
Zn3 S8 2.3547(9) . yes
Zn3 S9 2.3262(12) 2_656 yes
B3 N72 1.552(5) . yes
B3 N92 1.564(5) . yes
B3 N82 1.564(5) . yes
B3 H3 1.039(17) . yes
S7 C73 1.734(3) . yes
N71 C76 1.325(5) . ?
N71 N72 1.356(4) . ?
N72 C73 1.339(4) . ?
C73 C74 1.411(5) . ?
C74 C75 1.350(5) . ?
C74 H74 0.95 . ?
C75 C76 1.396(5) . ?
C75 H75 0.95 . ?
C76 C70 1.522(5) . ?
C70 C78 1.454(5) . ?
C70 C77 1.469(6) . ?
C70 C79 1.624(6) . ?
C77 H771 0.98 . ?
C77 H772 0.98 . ?
C77 H773 0.98 . ?
C78 H781 0.98 . ?
C78 H782 0.98 . ?
C78 H783 0.98 . ?
C79 H791 0.98 . ?
C79 H792 0.98 . ?
C79 H793 0.98 . ?
S8 C83 1.714(3) . yes
N81 C86 1.302(5) . ?
N81 N82 1.354(4) . ?
N82 C83 1.354(4) . ?
C83 C84 1.431(5) . ?
C84 C85 1.342(5) . ?
C84 H84 0.95 . ?
C85 C86 1.399(5) . ?
C85 H85 0.95 . ?
C86 C80 1.536(5) . ?
C80 C87 1.502(6) . ?
C80 C89 1.510(6) . ?
C80 C88 1.519(6) . ?
C87 H871 0.98 . ?
C87 H872 0.98 . ?
C87 H873 0.98 . ?
C88 H881 0.98 . ?
C88 H882 0.98 . ?
C88 H883 0.98 . ?
C89 H891 0.98 . ?
C89 H892 0.98 . ?
C89 H893 0.98 . ?
S9 C93 1.733(4) . yes
N91 C96 1.304(5) . ?
N91 N92 1.368(4) . ?
N92 C93 1.333(5) . ?
C93 C94 1.397(5) . ?
C94 C95 1.350(6) . ?
C94 H94 0.95 . ?
C95 C96 1.404(6) . ?
C95 H95 0.95 . ?
C96 C90 1.519(5) . ?
C90 C99 1.494(6) . ?
C90 C98 1.501(6) . ?
C90 C97 1.519(6) . ?
C97 H971 0.98 . ?
C97 H972 0.98 . ?
C97 H973 0.98 . ?
C98 H981 0.98 . ?
C98 H982 0.98 . ?
C98 H983 0.98 . ?
C99 H991 0.98 . ?
C99 H992 0.98 . ?
C99 H993 0.98 . ?

loop_
_geom_torsion_atom_site_label_1
_geom_torsion_atom_site_label_2
_geom_torsion_atom_site_label_3
_geom_torsion_atom_site_label_4
_geom_torsion
_geom_torsion_site_symmetry_1
_geom_torsion_site_symmetry_2
_geom_torsion_site_symmetry_3
_geom_torsion_site_symmetry_4
C16 N11 N12 C13 2.6(4) . . . .
C16 N11 N12 B1 -174.7(3) . . . .
N22 B1 N12 C13 -169.4(2) . . . .
N32 B1 N12 C13 74.9(3) . . . .
N22 B1 N12 N11 7.9(3) . . . .
N32 B1 N12 N11 -107.7(3) . . . .
N11 N12 C13 C14 -5.0(4) . . . .
B1 N12 C13 C14 172.0(3) . . . .
N11 N12 C13 S1 174.8(2) . . . .
B1 N12 C13 S1 -8.2(4) . . . .
Zn1 S1 C13 N12 139.5(2) 2_656 . . .
Zn1 S1 C13 C14 -40.7(3) 2_656 . . .
N12 C13 C14 C15 4.6(4) . . . .
S1 C13 C14 C15 -175.2(2) . . . .
C13 C14 C15 C16 -1.9(5) . . . .
N12 N11 C16 C15 0.4(5) . . . .
N12 N11 C16 C10 -175.3(3) . . . .
N12 N11 C16 C110 165.5(11) . . . .
C14 C15 C16 N11 -0.6(5) . . . .
C14 C15 C16 C10 174.7(3) . . . .
C14 C15 C16 C110 -165.4(10) . . . .
N11 C16 C10 C19 -109.1(4) . . . .
C15 C16 C10 C19 75.3(5) . . . .
N11 C16 C10 C18 12.2(6) . . . .
C15 C16 C10 C18 -163.4(4) . . . .
N11 C16 C10 C17 133.5(4) . . . .
C15 C16 C10 C17 -42.1(5) . . . .
N11 C16 C110 C117 -59(2) . . . .
C15 C16 C110 C117 106.3(16) . . . .
N11 C16 C110 C119 55.5(17) . . . .
C15 C16 C110 C119 -139.1(13) . . . .
N11 C16 C110 C118 171.5(15) . . . .
C15 C16 C110 C118 -23(2) . . . .
C26 N21 N22 C23 5.9(4) . . . .
C26 N21 N22 B1 -175.6(3) . . . .
N12 B1 N22 C23 87.2(3) . . . .
N32 B1 N22 C23 -154.5(2) . . . .
N12 B1 N22 N21 -91.4(3) . . . .
N32 B1 N22 N21 26.9(3) . . . .
N21 N22 C23 C24 -10.0(4) . . . .
B1 N22 C23 C24 171.6(3) . . . .
N21 N22 C23 S2 166.6(2) . . . .
B1 N22 C23 S2 -11.8(4) . . . .
Zn1 S2 C23 N22 155.7(2) . . . .
Zn1 S2 C23 C24 -27.9(3) . . . .
N22 C23 C24 C25 6.3(4) . . . .
S2 C23 C24 C25 -170.2(3) . . . .
C23 C24 C25 C26 1.0(5) . . . .
N22 N21 C26 C25 2.2(5) . . . .
N22 N21 C26 C20 -176.2(3) . . . .
C24 C25 C26 N21 -5.4(5) . . . .
C24 C25 C26 C20 172.9(3) . . . .
N21 C26 C20 C27 115.4(3) . . . .
C25 C26 C20 C27 -62.9(4) . . . .
N21 C26 C20 C28 -123.9(3) . . . .
C25 C26 C20 C28 57.7(4) . . . .
N21 C26 C20 C29 -3.7(5) . . . .
C25 C26 C20 C29 177.9(3) . . . .
C36 N31 N32 C33 2.2(4) . . . .
C36 N31 N32 B1 -179.6(3) . . . .
N12 B1 N32 C33 -167.1(3) . . . .
N22 B1 N32 C33 74.5(3) . . . .
N12 B1 N32 N31 14.7(3) . . . .
N22 B1 N32 N31 -103.7(3) . . . .
N31 N32 C33 C34 -4.1(5) . . . .
B1 N32 C33 C34 177.9(3) . . . .
N31 N32 C33 S3 176.1(2) . . . .
B1 N32 C33 S3 -1.9(4) . . . .
Zn2 S3 C33 N32 -160.4(2) . . . .
Zn2 S3 C33 C34 19.8(4) . . . .
N32 C33 C34 C35 4.4(6) . . . .
S3 C33 C34 C35 -175.8(3) . . . .
C33 C34 C35 C36 -3.1(6) . . . .
N32 N31 C36 C35 -0.6(5) . . . .
N32 N31 C36 C30 -176.9(3) . . . .
N32 N31 C36 C130 -173.9(8) . . . .
C34 C35 C36 N31 1.2(6) . . . .
C34 C35 C36 C30 177.3(4) . . . .
C34 C35 C36 C130 172.6(10) . . . .
N31 C36 C30 C37 -8.7(6) . . . .
C35 C36 C30 C37 175.1(4) . . . .
N31 C36 C30 C39 -130.4(4) . . . .
C35 C36 C30 C39 53.4(5) . . . .
N31 C36 C30 C38 115.0(4) . . . .
C35 C36 C30 C38 -61.2(6) . . . .
N31 C36 C130 C138 -76.5(16) . . . .
C35 C36 C130 C138 111.3(16) . . . .
N31 C36 C130 C137 178.7(16) . . . .
C35 C36 C130 C137 7(2) . . . .
N31 C36 C130 C139 71.5(17) . . . .
C35 C36 C130 C139 -100.7(17) . . . .
C46 N41 N42 C43 2.5(5) . . . .
C46 N41 N42 B2 -179.3(3) . . . .
N52 B2 N42 C43 73.8(3) . . . .
N62 B2 N42 C43 -170.3(3) . . . .
N52 B2 N42 N41 -104.4(3) . . . .
N62 B2 N42 N41 11.4(4) . . . .
N41 N42 C43 C44 -3.2(5) . . . .
B2 N42 C43 C44 178.8(3) . . . .
N41 N42 C43 S4 176.5(2) . . . .
B2 N42 C43 S4 -1.6(4) . . . .
Zn1 S4 C43 N42 -167.6(2) . . . .
Zn1 S4 C43 C44 12.0(4) . . . .
N42 C43 C44 C45 1.9(6) . . . .
S4 C43 C44 C45 -177.8(4) . . . .
C43 C44 C45 C46 -0.1(7) . . . .
N42 N41 C46 C45 -0.5(6) . . . .
N42 N41 C46 C40 -177.9(3) . . . .
C44 C45 C46 N41 -0.6(7) . . . .
C44 C45 C46 C40 176.7(4) . . . .
N41 C46 C40 C47 -126.6(4) . . . .
C45 C46 C40 C47 56.0(6) . . . .
N41 C46 C40 C48 -5.1(6) . . . .
C45 C46 C40 C48 177.4(5) . . . .
N41 C46 C40 C49 116.7(4) . . . .
C45 C46 C40 C49 -60.7(6) . . . .
C56 N51 N52 C53 0.6(5) . . . .
C56 N51 N52 B2 -177.9(3) . . . .
N62 B2 N52 C53 88.5(3) . . . .
N42 B2 N52 C53 -155.2(3) . . . .
N62 B2 N52 N51 -93.1(3) . . . .
N42 B2 N52 N51 23.2(3) . . . .
N51 N52 C53 C54 -3.9(5) . . . .
B2 N52 C53 C54 174.4(3) . . . .
N51 N52 C53 S5 171.4(2) . . . .
B2 N52 C53 S5 -10.3(4) . . . .
Zn2 S5 C53 N52 153.8(2) . . . .
Zn2 S5 C53 C54 -31.3(3) . . . .
N52 C53 C54 C55 2.6(6) . . . .
S5 C53 C54 C55 -172.4(3) . . . .
C53 C54 C55 C56 1.6(6) . . . .
N52 N51 C56 C55 3.9(5) . . . .
N52 N51 C56 C50 179.3(3) . . . .
C54 C55 C56 N51 -5.0(6) . . . .
C54 C55 C56 C50 179.9(4) . . . .
N51 C56 C50 C58 -109.2(4) . . . .
C55 C56 C50 C58 66.1(5) . . . .
N51 C56 C50 C57 9.0(5) . . . .
C55 C56 C50 C57 -175.7(4) . . . .
N51 C56 C50 C59 131.7(4) . . . .
C55 C56 C50 C59 -53.0(5) . . . .
C66 N61 N62 C63 1.8(5) . . . .
C66 N61 N62 B2 -175.8(3) . . . .
N52 B2 N62 C63 -167.2(3) . . . .
N42 B2 N62 C63 77.8(3) . . . .
N52 B2 N62 N61 10.5(3) . . . .
N42 B2 N62 N61 -104.5(3) . . . .
N61 N62 C63 C64 -3.5(5) . . . .
B2 N62 C63 C64 174.0(3) . . . .
N61 N62 C63 S6 174.0(2) . . . .
B2 N62 C63 S6 -8.5(4) . . . .
Zn3 S6 C63 N62 137.4(2) . . . .
Zn3 S6 C63 C64 -45.3(3) . . . .
N62 C63 C64 C65 1.4(6) . . . .
S6 C63 C64 C65 -176.0(3) . . . .
C63 C64 C65 C66 2.1(7) . . . .
N62 N61 C66 C65 1.9(6) . . . .
N62 N61 C66 C60 -179.7(3) . . . .
C64 C65 C66 N61 -3.9(7) . . . .
C64 C65 C66 C60 177.8(4) . . . .
N61 C66 C60 C67 -110.4(4) . . . .
C65 C66 C60 C67 68.0(5) . . . .
N61 C66 C60 C69 129.7(4) . . . .
C65 C66 C60 C69 -51.9(6) . . . .
N61 C66 C60 C68 12.4(6) . . . .
C65 C66 C60 C68 -169.3(4) . . . .
C76 N71 N72 C73 3.5(4) . . . .
C76 N71 N72 B3 -174.1(3) . . . .
N92 B3 N72 C73 75.3(4) . . . .
N82 B3 N72 C73 -168.1(3) . . . .
N92 B3 N72 N71 -107.1(3) . . . .
N82 B3 N72 N71 9.5(4) . . . .
N71 N72 C73 C74 -3.5(4) . . . .
B3 N72 C73 C74 173.9(3) . . . .
N71 N72 C73 S7 175.5(2) . . . .
B3 N72 C73 S7 -7.1(4) . . . .
Zn2 S7 C73 N72 136.9(2) . . . .
Zn2 S7 C73 C74 -44.2(3) . . . .
N72 C73 C74 C75 1.4(5) . . . .
S7 C73 C74 C75 -177.6(3) . . . .
C73 C74 C75 C76 0.6(6) . . . .
N72 N71 C76 C75 -1.4(5) . . . .
N72 N71 C76 C70 -178.7(3) . . . .
C74 C75 C76 N71 -0.6(6) . . . .
C74 C75 C76 C70 176.3(4) . . . .
N71 C76 C70 C78 -51.8(5) . . . .
C75 C76 C70 C78 131.1(4) . . . .
N71 C76 C70 C77 177.6(4) . . . .
C75 C76 C70 C77 0.4(6) . . . .
N71 C76 C70 C79 59.0(4) . . . .
C75 C76 C70 C79 -118.1(4) . . . .
C86 N81 N82 C83 5.7(5) . . . .
C86 N81 N82 B3 -176.9(3) . . . .
N72 B3 N82 C83 83.9(4) . . . .
N92 B3 N82 C83 -157.1(3) . . . .
N72 B3 N82 N81 -93.4(3) . . . .
N92 B3 N82 N81 25.6(4) . . . .
N81 N82 C83 C84 -8.7(5) . . . .
B3 N82 C83 C84 174.2(3) . . . .
N81 N82 C83 S8 168.2(2) . . . .
B3 N82 C83 S8 -8.9(4) . . . .
Zn3 S8 C83 N82 157.2(2) . . . .
Zn3 S8 C83 C84 -26.1(4) . . . .
N82 C83 C84 C85 5.3(5) . . . .
S8 C83 C84 C85 -171.5(3) . . . .
C83 C84 C85 C86 0.6(6) . . . .
N82 N81 C86 C85 0.8(5) . . . .
N82 N81 C86 C80 -178.6(3) . . . .
C84 C85 C86 N81 -3.9(6) . . . .
C84 C85 C86 C80 175.5(4) . . . .
N81 C86 C80 C87 -122.3(4) . . . .
C85 C86 C80 C87 58.3(5) . . . .
N81 C86 C80 C89 118.5(5) . . . .
C85 C86 C80 C89 -60.9(6) . . . .
N81 C86 C80 C88 -2.8(6) . . . .
C85 C86 C80 C88 177.8(4) . . . .
C96 N91 N92 C93 2.9(6) . . . .
C96 N91 N92 B3 -179.9(4) . . . .
N72 B3 N92 C93 -166.3(3) . . . .
N82 B3 N92 C93 75.2(4) . . . .
N72 B3 N92 N91 16.5(4) . . . .
N82 B3 N92 N91 -102.0(3) . . . .
N91 N92 C93 C94 -4.8(6) . . . .
B3 N92 C93 C94 178.2(4) . . . .
N91 N92 C93 S9 175.9(3) . . . .
B3 N92 C93 S9 -1.1(5) . . . .
Zn3 S9 C93 N92 -163.5(3) 2_656 . . .
Zn3 S9 C93 C94 17.3(5) 2_656 . . .
N92 C93 C94 C95 4.0(7) . . . .
S9 C93 C94 C95 -176.7(4) . . . .
C93 C94 C95 C96 -1.5(8) . . . .
N92 N91 C96 C95 -0.1(7) . . . .
N92 N91 C96 C90 -175.5(4) . . . .
C94 C95 C96 N91 -0.5(8) . . . .
C94 C95 C96 C90 174.6(5) . . . .
N91 C96 C90 C99 -7.3(6) . . . .
C95 C96 C90 C99 177.4(5) . . . .
N91 C96 C90 C98 120.9(4) . . . .
C95 C96 C90 C98 -54.4(6) . . . .
N91 C96 C90 C97 -132.9(4) . . . .
C95 C96 C90 C97 51.8(6) . . . .
